data_2233524
loop_
_publ_author_name
'Suwunwong, Thitipone'
'Chantrapromma, Suchada'
'Karalai, Chatchanok'
'Wisitsak, Pitikan'
'Fun, Hoong-Kun'

_publ_section_title
;
 (<i>E</i>)-1-(Furan-2-yl)-3-(2,4,5-trimethoxyphenyl)prop-2-en-1-one
;
_journal_coeditor_code IS5037
_journal_issue 2
_journal_name_full 'Acta Crystallographica Section E'
_journal_page_first o317
_journal_page_last o318
_journal_paper_doi 10.1107/S1600536812000037
_journal_volume 68
_journal_year 2012
_chemical_formula_iupac 'C16 H16 O5'
_chemical_formula_moiety 'C16 H16 O5'
_chemical_formula_sum 'C16 H16 O5'
_chemical_formula_weight 288.29
_chemical_melting_point_gt 356
_chemical_melting_point_lt 357
_chemical_name_systematic
;
(<i>E</i>)-1-(Furan-2-yl)-3-(2,4,5-trimethoxyphenyl)prop-2-en-1-one
;
_space_group_IT_number 14
_symmetry_cell_setting monoclinic
_symmetry_space_group_name_Hall '-P 2ybc'
_symmetry_space_group_name_H-M 'P 1 21/c 1'
_atom_sites_solution_hydrogens geom
_atom_sites_solution_primary direct
_atom_sites_solution_secondary difmap
_audit_creation_method SHELXL-97
_cell_angle_alpha 90.00
_cell_angle_beta 94.467(4)
_cell_angle_gamma 90.00
_cell_formula_units_Z 4
_cell_length_a 8.338(2)
_cell_length_b 8.610(2)
_cell_length_c 18.923(5)
_cell_measurement_reflns_used 2647
_cell_measurement_temperature 100
_cell_measurement_theta_max 26.00
_cell_measurement_theta_min 2.16
_cell_volume 1354.4(6)
_computing_cell_refinement 'SAINT (Bruker, 2009)'
_computing_data_collection 'APEX2 (Bruker, 2009)'
_computing_data_reduction 'SAINT (Bruker, 2009)'
_computing_molecular_graphics 'SHELXTL (Sheldrick, 2008)'
_computing_publication_material
;
SHELXTL (Sheldrick, 2008) and PLATON (Spek, 2009)
;
_computing_structure_refinement 'SHELXTL (Sheldrick, 2008)'
_computing_structure_solution 'SHELXTL (Sheldrick, 2008)'
_diffrn_ambient_temperature 100
_diffrn_measured_fraction_theta_full 0.992
_diffrn_measured_fraction_theta_max 0.992
_diffrn_measurement_device_type 'Bruker APEX DUO CCD area-detector'
_diffrn_measurement_method '\f and \w scans'
_diffrn_radiation_monochromator graphite
_diffrn_radiation_source 'sealed tube'
_diffrn_radiation_type MoK\a
_diffrn_radiation_wavelength 0.71073
_diffrn_reflns_av_R_equivalents 0.0683
_diffrn_reflns_av_sigmaI/netI 0.0880
_diffrn_reflns_limit_h_max 10
_diffrn_reflns_limit_h_min -8
_diffrn_reflns_limit_k_max 7
_diffrn_reflns_limit_k_min -10
_diffrn_reflns_limit_l_max 23
_diffrn_reflns_limit_l_min -23
_diffrn_reflns_number 8001
_diffrn_reflns_theta_full 26.00
_diffrn_reflns_theta_max 26.00
_diffrn_reflns_theta_min 2.16
_diffrn_standards_number 0
_exptl_absorpt_coefficient_mu 0.105
_exptl_absorpt_correction_T_max 0.9910
_exptl_absorpt_correction_T_min 0.9712
_exptl_absorpt_correction_type multi-scan
_exptl_absorpt_process_details '(SADABS; Bruker, 2009)'
_exptl_crystal_colour Yellow
_exptl_crystal_density_diffrn 1.414
_exptl_crystal_density_method 'not measured'
_exptl_crystal_description plate
_exptl_crystal_F_000 608
_exptl_crystal_size_max 0.28
_exptl_crystal_size_mid 0.21
_exptl_crystal_size_min 0.09
_refine_diff_density_max 0.330
_refine_diff_density_min -0.402
_refine_ls_extinction_method none
_refine_ls_goodness_of_fit_ref 1.080
_refine_ls_hydrogen_treatment constr
_refine_ls_matrix_type full
_refine_ls_number_parameters 193
_refine_ls_number_reflns 2647
_refine_ls_number_restraints 0
_refine_ls_restrained_S_all 1.080
_refine_ls_R_factor_all 0.1214
_refine_ls_R_factor_gt 0.0643
_refine_ls_shift/su_max 0.001
_refine_ls_shift/su_mean 0.001
_refine_ls_structure_factor_coef Fsqd
_refine_ls_weighting_details 'calc w=1/[\s^2^(Fo^2^)+(0.0653P)^2^+1.5283P] where P=(Fo^2^+2Fc^2^)/3'
_refine_ls_weighting_scheme calc
_refine_ls_wR_factor_gt 0.1419
_refine_ls_wR_factor_ref 0.1753
_reflns_number_gt 1663
_reflns_number_total 2647
_reflns_threshold_expression I>2\s(I)
_cod_data_source_file is5037.cif
_cod_data_source_block I
_cod_original_sg_symbol_H-M 'P 21/c'
_cod_database_code 2233524
_cod_database_fobs_code 2233524

loop_
_symmetry_equiv_pos_as_xyz
'x, y, z'
'-x, y+1/2, -z+1/2'
'-x, -y, -z'
'x, -y-1/2, z-1/2'

loop_
_atom_site_type_symbol
_atom_site_label
_atom_site_fract_x
_atom_site_fract_y
_atom_site_fract_z
_atom_site_U_iso_or_equiv
_atom_site_adp_type
_atom_site_calc_flag
_atom_site_refinement_flags
_atom_site_occupancy
_atom_site_symmetry_multiplicity
O O1 0.8947(3) 1.0580(3) 0.56583(11) 0.0221(6) Uani d . 1 1
O O2 0.8198(3) 0.6581(3) 0.53014(11) 0.0219(6) Uani d . 1 1
O O3 0.5846(3) 1.3849(3) 0.41496(11) 0.0234(6) Uani d . 1 1
O O4 0.1930(3) 1.2112(3) 0.22782(11) 0.0203(6) Uani d . 1 1
O O5 0.2463(3) 0.9265(3) 0.26329(11) 0.0211(6) Uani d . 1 1
C C1 0.8927(5) 0.5329(4) 0.56403(17) 0.0249(9) Uani d . 1 1
H H1A 0.8673 0.4297 0.5539 0.030 Uiso calc R 1 1
C C2 1.0063(4) 0.5797(4) 0.61407(17) 0.0244(9) Uani d . 1 1
H H2A 1.0717 0.5167 0.6440 0.029 Uiso calc R 1 1
C C3 1.0061(4) 0.7441(4) 0.61196(17) 0.0218(8) Uani d . 1 1
H H3A 1.0719 0.8098 0.6404 0.026 Uiso calc R 1 1
C C4 0.8920(4) 0.7884(4) 0.56070(15) 0.0177(7) Uani d . 1 1
C C5 0.8371(4) 0.9414(4) 0.53558(15) 0.0181(8) Uani d . 1 1
C C6 0.7141(4) 0.9497(4) 0.47546(15) 0.0177(8) Uani d . 1 1
H H6A 0.6743 0.8590 0.4539 0.021 Uiso calc R 1 1
C C7 0.6597(4) 1.0876(4) 0.45188(16) 0.0174(8) Uani d . 1 1
H H7A 0.7039 1.1740 0.4756 0.021 Uiso calc R 1 1
C C8 0.5399(4) 1.1191(4) 0.39374(15) 0.0157(7) Uani d . 1 1
C C9 0.5031(4) 1.2735(4) 0.37474(16) 0.0172(8) Uani d . 1 1
C C10 0.3898(4) 1.3086(4) 0.31901(15) 0.0162(7) Uani d . 1 1
H H10A 0.3691 1.4115 0.3065 0.019 Uiso calc R 1 1
C C11 0.3084(4) 1.1903(4) 0.28248(15) 0.0145(7) Uani d . 1 1
C C12 0.3391(4) 1.0334(4) 0.30161(15) 0.0152(7) Uani d . 1 1
C C13 0.4544(4) 1.0014(4) 0.35535(15) 0.0155(7) Uani d . 1 1
H H13A 0.4769 0.8982 0.3668 0.019 Uiso calc R 1 1
C C14 0.5532(5) 1.5429(4) 0.39800(19) 0.0317(10) Uani d . 1 1
H H14B 0.6202 1.6080 0.4291 0.048 Uiso calc R 1 1
H H14C 0.4421 1.5656 0.4036 0.048 Uiso calc R 1 1
H H14D 0.5759 1.5621 0.3498 0.048 Uiso calc R 1 1
C C15 0.1539(4) 1.3692(4) 0.20725(16) 0.0190(8) Uani d . 1 1
H H15C 0.0763 1.3687 0.1670 0.029 Uiso calc R 1 1
H H15D 0.2495 1.4216 0.1951 0.029 Uiso calc R 1 1
H H15A 0.1098 1.4221 0.2460 0.029 Uiso calc R 1 1
C C16 0.2548(5) 0.7704(4) 0.28869(17) 0.0234(8) Uani d . 1 1
H H16D 0.1717 0.7097 0.2640 0.035 Uiso calc R 1 1
H H16A 0.2406 0.7694 0.3385 0.035 Uiso calc R 1 1
H H16B 0.3580 0.7272 0.2806 0.035 Uiso calc R 1 1

loop_
_atom_site_aniso_label
_atom_site_aniso_U_11
_atom_site_aniso_U_22
_atom_site_aniso_U_33
_atom_site_aniso_U_12
_atom_site_aniso_U_13
_atom_site_aniso_U_23
O1 0.0219(15) 0.0236(14) 0.0194(11) -0.0015(11) -0.0062(10) -0.0033(10)
O2 0.0214(15) 0.0215(14) 0.0214(11) 0.0010(11) -0.0076(10) 0.0023(10)
O3 0.0271(16) 0.0136(13) 0.0269(12) -0.0014(11) -0.0148(11) 0.0006(10)
O4 0.0225(15) 0.0167(13) 0.0198(11) 0.0022(11) -0.0106(10) 0.0018(9)
O5 0.0236(15) 0.0138(13) 0.0239(11) -0.0038(11) -0.0105(10) -0.0012(9)
C1 0.029(2) 0.0191(19) 0.0261(17) 0.0075(18) 0.0009(16) 0.0063(15)
C2 0.020(2) 0.033(2) 0.0205(16) 0.0054(17) 0.0015(15) 0.0070(15)
C3 0.016(2) 0.030(2) 0.0187(15) -0.0001(16) -0.0019(14) 0.0027(14)
C4 0.0135(19) 0.0238(19) 0.0153(14) -0.0026(16) -0.0016(13) -0.0002(14)
C5 0.015(2) 0.024(2) 0.0155(15) 0.0011(16) -0.0012(13) 0.0006(14)
C6 0.014(2) 0.0200(19) 0.0183(15) -0.0021(15) -0.0049(13) -0.0002(13)
C7 0.0129(19) 0.0218(19) 0.0174(15) -0.0026(14) 0.0011(13) -0.0004(13)
C8 0.0157(19) 0.0169(18) 0.0140(14) -0.0004(15) -0.0018(13) 0.0002(13)
C9 0.0143(19) 0.0176(18) 0.0189(15) -0.0029(15) -0.0032(14) -0.0008(13)
C10 0.0144(19) 0.0155(18) 0.0184(15) 0.0016(15) 0.0000(13) 0.0022(13)
C11 0.0096(18) 0.0189(18) 0.0146(14) 0.0037(14) -0.0017(13) 0.0016(13)
C12 0.0115(18) 0.0181(18) 0.0155(14) -0.0002(15) -0.0023(13) -0.0017(13)
C13 0.0132(19) 0.0161(18) 0.0166(15) 0.0008(14) -0.0035(13) 0.0006(12)
C14 0.044(3) 0.0117(19) 0.036(2) -0.0027(19) -0.0158(18) 0.0021(16)
C15 0.019(2) 0.0172(18) 0.0196(15) 0.0027(15) -0.0046(14) 0.0063(13)
C16 0.029(2) 0.0140(19) 0.0259(17) -0.0021(16) -0.0058(15) -0.0004(14)

loop_
_atom_type_symbol
_atom_type_description
_atom_type_scat_dispersion_real
_atom_type_scat_dispersion_imag
_atom_type_scat_source
C C 0.0033 0.0016 'International Tables Vol C Tables 4.2.6.8 and 6.1.1.4'
H H 0.0000 0.0000 'International Tables Vol C Tables 4.2.6.8 and 6.1.1.4'
O O 0.0106 0.0060 'International Tables Vol C Tables 4.2.6.8 and 6.1.1.4'

loop_
_geom_angle_atom_site_label_1
_geom_angle_atom_site_label_2
_geom_angle_atom_site_label_3
_geom_angle
C1 O2 C4 106.3(3)
C9 O3 C14 118.1(3)
C11 O4 C15 117.3(3)
C12 O5 C16 116.2(3)
C2 C1 O2 110.8(3)
C2 C1 H1A 124.6
O2 C1 H1A 124.6
C1 C2 C3 106.3(3)
C1 C2 H2A 126.9
C3 C2 H2A 126.9
C4 C3 C2 107.4(3)
C4 C3 H3A 126.3
C2 C3 H3A 126.3
C3 C4 O2 109.2(3)
C3 C4 C5 132.0(3)
O2 C4 C5 118.8(3)
O1 C5 C4 118.8(3)
O1 C5 C6 122.7(3)
C4 C5 C6 118.5(3)
C7 C6 C5 120.0(3)
C7 C6 H6A 120.0
C5 C6 H6A 120.0
C6 C7 C8 128.0(3)
C6 C7 H7A 116.0
C8 C7 H7A 116.0
C9 C8 C13 117.2(3)
C9 C8 C7 119.6(3)
C13 C8 C7 123.1(3)
O3 C9 C10 123.1(3)
O3 C9 C8 115.5(3)
C10 C9 C8 121.4(3)
C11 C10 C9 119.9(3)
C11 C10 H10A 120.1
C9 C10 H10A 120.1
O4 C11 C10 124.8(3)
O4 C11 C12 114.9(3)
C10 C11 C12 120.2(3)
C13 C12 O5 126.2(3)
C13 C12 C11 118.9(3)
O5 C12 C11 114.9(3)
C12 C13 C8 122.3(3)
C12 C13 H13A 118.8
C8 C13 H13A 118.8
O3 C14 H14B 109.5
O3 C14 H14C 109.5
H14B C14 H14C 109.5
O3 C14 H14D 109.5
H14B C14 H14D 109.5
H14C C14 H14D 109.5
O4 C15 H15C 109.5
O4 C15 H15D 109.5
H15C C15 H15D 109.5
O4 C15 H15A 109.5
H15C C15 H15A 109.5
H15D C15 H15A 109.5
O5 C16 H16D 109.5
O5 C16 H16A 109.5
H16D C16 H16A 109.5
O5 C16 H16B 109.5
H16D C16 H16B 109.5
H16A C16 H16B 109.5

loop_
_geom_bond_atom_site_label_1
_geom_bond_atom_site_label_2
_geom_bond_distance
O1 C5 1.234(4)
O2 C1 1.372(4)
O2 C4 1.379(4)
O3 C9 1.371(4)
O3 C14 1.418(4)
O4 C11 1.369(4)
O4 C15 1.445(4)
O5 C12 1.373(4)
O5 C16 1.427(4)
C1 C2 1.347(5)
C1 H1A 0.9300
C2 C3 1.416(5)
C2 H2A 0.9300
C3 C4 1.359(5)
C3 H3A 0.9300
C4 C5 1.462(5)
C5 C6 1.473(4)
C6 C7 1.335(5)
C6 H6A 0.9300
C7 C8 1.453(5)
C7 H7A 0.9300
C8 C9 1.405(5)
C8 C13 1.408(4)
C9 C10 1.393(5)
C10 C11 1.379(5)
C10 H10A 0.9300
C11 C12 1.416(5)
C12 C13 1.372(4)
C13 H13A 0.9300
C14 H14B 0.9600
C14 H14C 0.9600
C14 H14D 0.9600
C15 H15C 0.9600
C15 H15D 0.9600
C15 H15A 0.9600
C16 H16D 0.9600
C16 H16A 0.9600
C16 H16B 0.9600

loop_
_geom_hbond_atom_site_label_D
_geom_hbond_atom_site_label_H
_geom_hbond_atom_site_label_A
_geom_hbond_site_symmetry_A
_geom_hbond_distance_DH
_geom_hbond_distance_HA
_geom_hbond_distance_DA
_geom_hbond_angle_DHA
_geom_hbond_publ_flag
C14 H14B O2 1_565 0.96 2.47 3.363(5) 154 y
C15 H15C O1 4_485 0.96 2.43 3.365(4) 165 y

loop_
_geom_torsion_atom_site_label_1
_geom_torsion_atom_site_label_2
_geom_torsion_atom_site_label_3
_geom_torsion_atom_site_label_4
_geom_torsion
C4 O2 C1 C2 0.1(4)
O2 C1 C2 C3 -0.1(4)
C1 C2 C3 C4 0.1(4)
C2 C3 C4 O2 0.0(4)
C2 C3 C4 C5 179.1(3)
C1 O2 C4 C3 0.0(3)
C1 O2 C4 C5 -179.3(3)
C3 C4 C5 O1 -3.5(5)
O2 C4 C5 O1 175.6(3)
C3 C4 C5 C6 177.0(3)
O2 C4 C5 C6 -3.9(4)
O1 C5 C6 C7 -0.4(5)
C4 C5 C6 C7 179.1(3)
C5 C6 C7 C8 179.9(3)
C6 C7 C8 C9 -177.3(3)
C6 C7 C8 C13 4.0(5)
C14 O3 C9 C10 -1.0(5)
C14 O3 C9 C8 179.6(3)
C13 C8 C9 O3 177.7(3)
C7 C8 C9 O3 -1.1(4)
C13 C8 C9 C10 -1.6(5)
C7 C8 C9 C10 179.5(3)
O3 C9 C10 C11 -177.7(3)
C8 C9 C10 C11 1.6(5)
C15 O4 C11 C10 -0.1(4)
C15 O4 C11 C12 178.5(3)
C9 C10 C11 O4 178.8(3)
C9 C10 C11 C12 0.3(4)
C16 O5 C12 C13 9.6(5)
C16 O5 C12 C11 -170.0(3)
O4 C11 C12 C13 179.2(3)
C10 C11 C12 C13 -2.1(4)
O4 C11 C12 O5 -1.1(4)
C10 C11 C12 O5 177.6(3)
O5 C12 C13 C8 -177.5(3)
C11 C12 C13 C8 2.1(5)
C9 C8 C13 C12 -0.2(5)
C7 C8 C13 C12 178.5(3)

loop_
_cod_related_entry_id
_cod_related_entry_database
_cod_related_entry_code
1 ChemSpider 30657423
